data_4506702
loop_
_publ_author_name
'Srirambhatla, Vijay K.'
'Kraft, Arno'
'Watt, Stephen'
'Powell, Anthony V.'

_publ_section_title
;
 Crystal Design Approaches for the Synthesis of Paracetamol Co-Crystals
;
_journal_issue 10
_journal_name_full 'Crystal Growth &amp; Design'
_journal_page_first 4870
_journal_paper_doi 10.1021/cg300689m
_journal_volume 12
_journal_year 2012
_chemical_formula_moiety 'C12 H10 N2, 2(C8 H9 N O2), C H4 O'
_chemical_formula_sum 'C29 H32 N4 O5'
_chemical_formula_weight 516.60
_space_group_IT_number 2
_symmetry_cell_setting triclinic
_symmetry_space_group_name_Hall '-P 1'
_symmetry_space_group_name_H-M 'P -1'
_atom_sites_solution_hydrogens difmap
_atom_sites_solution_primary direct
_cell_angle_alpha 82.97(3)
_cell_angle_beta 89.69(3)
_cell_angle_gamma 73.85(3)
_cell_formula_units_Z 2
_cell_length_a 9.0546(18)
_cell_length_b 10.624(2)
_cell_length_c 14.316(3)
_cell_measurement_reflns_used 0
_cell_measurement_temperature 100
_cell_measurement_theta_max 0
_cell_measurement_theta_min 0
_cell_volume 1312.3(5)
_computing_cell_refinement 'USER DEFINED CELL REFINEMENT'
_computing_data_collection 'USER DEFINED DATA COLLECTION'
_computing_data_reduction 'USER DEFINED DATA REDUCTION'
_computing_molecular_graphics 'CAMERON (Watkin et al., 1996)'
_computing_publication_material 'CRYSTALS (Betteridge et al., 2003)'
_computing_structure_refinement 'CRYSTALS (Betteridge et al., 2003)'
_computing_structure_solution 'SHELXS 86 (Sheldrick, 1986)'
_diffrn_ambient_temperature 100
_diffrn_measured_fraction_theta_full 0.956
_diffrn_measured_fraction_theta_max 0.953
_diffrn_measurement_device Bruker
_diffrn_measurement_device_type 'Bruker X8 Apex 2'
_diffrn_measurement_method \w/2\q
_diffrn_radiation_monochromator graphite
_diffrn_radiation_type 'Mo K\a'
_diffrn_radiation_wavelength 0.71073
_diffrn_reflns_av_R_equivalents 0.024
_diffrn_reflns_limit_h_max 11
_diffrn_reflns_limit_h_min -9
_diffrn_reflns_limit_k_max 11
_diffrn_reflns_limit_k_min -13
_diffrn_reflns_limit_l_max 18
_diffrn_reflns_limit_l_min -17
_diffrn_reflns_number 8780
_diffrn_reflns_theta_full 25.037
_diffrn_reflns_theta_max 26.922
_diffrn_reflns_theta_min 1.434
_diffrn_standards_number 0
_exptl_absorpt_coefficient_mu 0.091
_exptl_absorpt_correction_T_max 0.9610
_exptl_absorpt_correction_T_min 0.9462
_exptl_absorpt_correction_type multi-scan
_exptl_absorpt_process_details 'Bruket SADABS'
_exptl_crystal_colour 'pale yellow'
_exptl_crystal_density_diffrn 1.307
_exptl_crystal_density_method 'not measured'
_exptl_crystal_description block
_exptl_crystal_F_000 548
_exptl_crystal_size_max 0.21
_exptl_crystal_size_mid 0.14
_exptl_crystal_size_min 0.11
_refine_diff_density_max 0.27
_refine_diff_density_min -0.24
_refine_ls_extinction_method None
_refine_ls_goodness_of_fit_ref 1.1173
_refine_ls_hydrogen_treatment constr
_refine_ls_matrix_type full
_refine_ls_number_parameters 343
_refine_ls_number_reflns 4904
_refine_ls_number_restraints 0
_refine_ls_R_factor_all 0.0474
_refine_ls_R_factor_gt 0.0419
_refine_ls_shift/su_max 0.0006435
_refine_ls_shift/su_mean 0.0000489
_refine_ls_structure_factor_coef F
_refine_ls_weighting_details
;
 Method, part 1, Chebychev polynomial, (Watkin, 1994, Prince, 1982) 
 [weight] = 1.0/[A~0~*T~0~(x)+A~1~*T~1~(x) ... +A~n-1~]*T~n-1~(x)] 
 where A~i~ are the Chebychev coefficients listed below and x= Fcalc/Fmax 
 Method = Robust Weighting (Prince, 1982) 
 W = [weight] * [1-(deltaF/6*sigmaF)^2^]^2^ 
 A~i~ are: 
 0.164 0.141 0.483E-01 
;
_refine_ls_weighting_scheme calc
_refine_ls_wR_factor_all 0.0553
_refine_ls_wR_factor_gt 0.0434
_refine_ls_wR_factor_ref 0.0434
_reflns_limit_h_max 11
_reflns_limit_h_min -11
_reflns_limit_k_max 13
_reflns_limit_k_min -13
_reflns_limit_l_max 18
_reflns_limit_l_min 0
_reflns_number_gt 4904
_reflns_number_total 5422
_reflns_threshold_expression I>2.0\s(I)
_oxford_diffrn_Wilson_B_factor 0.00
_oxford_diffrn_Wilson_scale 0.00
_oxford_refine_ls_r_factor_ref 0.0419
_oxford_refine_ls_scale 0.1641(2)
_oxford_reflns_number_all 5404
_oxford_reflns_threshold_expression_ref I>2.0\s(I)
_cod_data_source_file cg300689m_si_003.cif
_cod_data_source_block 1
_cod_original_sg_symbol_H-M 'P -1 '
_cod_database_code 4506702

loop_
_symmetry_equiv_pos_as_xyz
x,y,z
-x,-y,-z

loop_
_atom_site_label
_atom_site_type_symbol
_atom_site_fract_x
_atom_site_fract_y
_atom_site_fract_z
_atom_site_U_iso_or_equiv
_atom_site_occupancy
_atom_site_adp_type
_atom_site_refinement_flags_posn
H1 H 0.5039 1.0823 0.8210 0.0500 1.0000 Uiso R
H2 H 0.0220 0.8537 0.5987 0.0500 1.0000 Uiso R
H3 H -0.1151 0.4369 0.1525 0.0500 1.0000 Uiso R
H4 H 0.4725 0.5043 0.3734 0.0500 1.0000 Uiso R
H5 H 0.2140 0.9438 0.4008 0.0500 1.0000 Uiso R
H6 H 0.5949 0.6219 0.4443 0.0262 1.0000 Uiso R
H7 H 0.5552 0.7655 0.3865 0.0259 1.0000 Uiso R
H8 H 0.4865 0.7365 0.4902 0.0256 1.0000 Uiso R
H10 H 0.0567 1.0696 0.6119 0.0156 1.0000 Uiso R
H11 H 0.3790 0.7379 0.7320 0.0172 1.0000 Uiso R
H12 H 0.1722 1.1969 0.6846 0.0147 1.0000 Uiso R
H13 H 0.4892 0.8731 0.8016 0.0139 1.0000 Uiso R
H14 H 0.0557 0.5634 0.5886 0.0272 1.0000 Uiso R
H15 H -0.0231 0.6965 0.5344 0.0283 1.0000 Uiso R
H16 H 0.1159 0.5973 0.4914 0.0269 1.0000 Uiso R
H17 H 0.8042 1.0373 0.7811 0.0213 1.0000 Uiso R
H18 H 0.6113 0.9228 1.0080 0.0245 1.0000 Uiso R
H19 H 1.0460 0.9353 0.8431 0.0198 1.0000 Uiso R
H20 H 0.8504 0.8110 1.0822 0.0217 1.0000 Uiso R
H21 H 0.3958 1.0519 0.3976 0.0280 1.0000 Uiso R
H22 H 1.1258 0.7515 1.0827 0.0136 1.0000 Uiso R
H23 H 1.2611 0.7903 0.9071 0.0165 1.0000 Uiso R
H24 H 0.3617 1.0045 0.5005 0.0258 1.0000 Uiso R
H25 H 1.5315 0.6679 0.8917 0.0158 1.0000 Uiso R
H26 H 1.3618 0.6941 1.1577 0.0178 1.0000 Uiso R
H27 H 1.6008 0.5690 1.2184 0.0204 1.0000 Uiso R
H28 H 1.7685 0.5524 0.9641 0.0190 1.0000 Uiso R
H29 H 0.2946 1.1551 0.4603 0.0268 1.0000 Uiso R
H30 H 0.3966 0.3274 0.3356 0.0164 1.0000 Uiso R
H31 H 0.1093 0.7034 0.2838 0.0158 1.0000 Uiso R
H32 H -0.0667 0.6155 0.2022 0.0152 1.0000 Uiso R
H33 H 0.2196 0.2480 0.2556 0.0205 1.0000 Uiso R
C1 C 0.26550(14) 0.52524(12) 0.31496(8) 0.0167 1.0000 Uani .
C2 C 0.29836(14) 0.39027(12) 0.30721(9) 0.0194 1.0000 Uani .
C3 C 0.12720(14) 0.61002(12) 0.27569(9) 0.0191 1.0000 Uani .
C4 C 0.02577(14) 0.56025(12) 0.22861(9) 0.0188 1.0000 Uani .
C5 C 0.19751(15) 0.34135(13) 0.25983(9) 0.0217 1.0000 Uani .
C6 C 0.06020(15) 0.42570(13) 0.21944(9) 0.0193 1.0000 Uani .
C7 C 0.36925(14) 0.68809(12) 0.38493(8) 0.0184 1.0000 Uani .
C8 C 0.51357(15) 0.70341(13) 0.42923(9) 0.0222 1.0000 Uani .
C9 C 0.20160(14) 0.88822(12) 0.66407(8) 0.0165 1.0000 Uani .
C10 C 0.14130(14) 1.02606(12) 0.65110(8) 0.0182 1.0000 Uani .
C11 C 0.33277(14) 0.83196(12) 0.72182(8) 0.0176 1.0000 Uani .
C12 C 0.21183(14) 1.10501(12) 0.69379(9) 0.0188 1.0000 Uani .
C13 C 0.40460(14) 0.91193(12) 0.76349(8) 0.0180 1.0000 Uani .
C14 C 0.34527(14) 1.04913(12) 0.75016(8) 0.0172 1.0000 Uani .
C15 C 0.18388(14) 0.68866(12) 0.59688(8) 0.0182 1.0000 Uani .
C16 C 0.07288(15) 0.63331(13) 0.54771(9) 0.0218 1.0000 Uani .
C17 C 0.81392(16) 0.99064(13) 0.84187(9) 0.0227 1.0000 Uani .
C18 C 0.70135(15) 0.92210(13) 0.97422(10) 0.0241 1.0000 Uani .
C19 C 0.96022(15) 0.92731(13) 0.87919(9) 0.0208 1.0000 Uani .
C20 C 0.84304(15) 0.85739(13) 1.01766(9) 0.0215 1.0000 Uani .
C21 C 0.97772(14) 0.85710(12) 0.96995(9) 0.0175 1.0000 Uani .
C22 C 1.12793(14) 0.78645(12) 1.01601(9) 0.0183 1.0000 Uani .
C23 C 1.26227(15) 0.76363(12) 0.97306(9) 0.0194 1.0000 Uani .
C24 C 1.41357(14) 0.69287(12) 1.01750(9) 0.0178 1.0000 Uani .
C25 C 1.53986(15) 0.64976(12) 0.96110(9) 0.0194 1.0000 Uani .
C26 C 1.44034(15) 0.66364(13) 1.11508(9) 0.0205 1.0000 Uani .
C27 C 1.58581(15) 0.59276(13) 1.15036(9) 0.0220 1.0000 Uani .
C28 C 1.68172(15) 0.58054(12) 1.00220(9) 0.0205 1.0000 Uani .
C29 C 0.32153(15) 1.06210(14) 0.44349(10) 0.0244 1.0000 Uani .
O1 O 0.41221(10) 1.13061(9) 0.78955(6) 0.0222 1.0000 Uani .
O2 O 0.31925(11) 0.62387(9) 0.61374(7) 0.0248 1.0000 Uani .
O3 O -0.03446(11) 0.37273(9) 0.17383(7) 0.0274 1.0000 Uani .
O4 O 0.25138(11) 0.78211(9) 0.37121(7) 0.0240 1.0000 Uani .
O5 O 0.18746(10) 1.03508(9) 0.41067(7) 0.0264 1.0000 Uani .
N1 N 0.68391(13) 0.98889(11) 0.88742(8) 0.0229 1.0000 Uani .
N2 N 1.70622(12) 0.55060(11) 1.09576(8) 0.0210 1.0000 Uani .
N3 N 0.12328(12) 0.81233(10) 0.61926(7) 0.0179 1.0000 Uani .
N4 N 0.37938(12) 0.56692(10) 0.36122(7) 0.0184 1.0000 Uani .

loop_
_atom_site_aniso_label
_atom_site_aniso_U_11
_atom_site_aniso_U_22
_atom_site_aniso_U_33
_atom_site_aniso_U_23
_atom_site_aniso_U_13
_atom_site_aniso_U_12
C1 0.0133(5) 0.0189(6) 0.0170(5) -0.0025(4) 0.0007(4) -0.0031(5)
C2 0.0147(6) 0.0186(6) 0.0209(6) -0.0014(5) -0.0022(5) 0.0015(5)
C3 0.0176(6) 0.0158(6) 0.0217(6) -0.0013(5) -0.0004(5) -0.0018(5)
C4 0.0136(6) 0.0186(6) 0.0203(6) 0.0001(5) -0.0031(4) 0.0008(5)
C5 0.0203(6) 0.0158(6) 0.0267(6) -0.0050(5) -0.0019(5) 0.0000(5)
C6 0.0173(6) 0.0208(6) 0.0186(6) -0.0033(5) -0.0015(5) -0.0029(5)
C7 0.0168(6) 0.0190(6) 0.0183(6) 0.0002(5) -0.0007(5) -0.0045(5)
C8 0.0180(6) 0.0212(6) 0.0267(6) 0.0005(5) -0.0049(5) -0.0056(5)
C9 0.0138(5) 0.0185(6) 0.0164(5) -0.0030(4) 0.0017(4) -0.0027(5)
C10 0.0117(5) 0.0212(6) 0.0193(6) -0.0010(5) -0.0018(4) -0.0010(5)
C11 0.0152(6) 0.0163(6) 0.0190(6) -0.0008(4) 0.0002(4) -0.0010(5)
C12 0.0154(6) 0.0158(6) 0.0224(6) -0.0010(5) -0.0001(5) -0.0002(5)
C13 0.0129(6) 0.0204(6) 0.0179(6) 0.0005(5) -0.0031(4) -0.0010(5)
C14 0.0153(6) 0.0197(6) 0.0167(5) -0.0028(4) 0.0010(4) -0.0050(5)
C15 0.0174(6) 0.0184(6) 0.0175(5) -0.0016(4) 0.0012(4) -0.0033(5)
C16 0.0190(6) 0.0222(6) 0.0244(6) -0.0052(5) 0.0005(5) -0.0054(5)
C17 0.0256(7) 0.0203(6) 0.0198(6) -0.0035(5) -0.0057(5) -0.0018(5)
C18 0.0157(6) 0.0218(6) 0.0338(7) -0.0015(5) -0.0006(5) -0.0045(5)
C19 0.0197(6) 0.0211(6) 0.0199(6) -0.0040(5) -0.0002(5) -0.0022(5)
C20 0.0181(6) 0.0187(6) 0.0252(6) 0.0012(5) -0.0012(5) -0.0026(5)
C21 0.0167(6) 0.0141(5) 0.0214(6) -0.0047(4) -0.0024(5) -0.0025(5)
C22 0.0185(6) 0.0163(6) 0.0190(6) -0.0009(4) -0.0018(5) -0.0034(5)
C23 0.0186(6) 0.0190(6) 0.0189(6) -0.0009(5) -0.0018(5) -0.0028(5)
C24 0.0161(6) 0.0143(5) 0.0227(6) -0.0021(4) -0.0021(5) -0.0042(5)
C25 0.0195(6) 0.0169(6) 0.0212(6) -0.0001(5) -0.0005(5) -0.0054(5)
C26 0.0171(6) 0.0212(6) 0.0228(6) -0.0058(5) 0.0000(5) -0.0031(5)
C27 0.0213(6) 0.0222(6) 0.0213(6) -0.0041(5) -0.0044(5) -0.0032(5)
C28 0.0164(6) 0.0175(6) 0.0272(6) -0.0032(5) 0.0009(5) -0.0037(5)
C29 0.0166(6) 0.0296(7) 0.0274(7) -0.0021(5) -0.0028(5) -0.0078(5)
O1 0.0184(4) 0.0200(4) 0.0277(5) -0.0036(4) -0.0069(4) -0.0043(4)
O2 0.0170(5) 0.0223(5) 0.0324(5) -0.0092(4) -0.0024(4) 0.0013(4)
O3 0.0221(5) 0.0199(5) 0.0380(5) -0.0073(4) -0.0124(4) -0.0002(4)
O4 0.0186(5) 0.0178(4) 0.0335(5) -0.0038(4) -0.0056(4) -0.0010(4)
O5 0.0150(4) 0.0210(5) 0.0417(6) -0.0088(4) -0.0098(4) -0.0002(4)
N1 0.0180(5) 0.0185(5) 0.0307(6) -0.0047(4) -0.0085(4) -0.0015(4)
N2 0.0162(5) 0.0184(5) 0.0277(6) -0.0045(4) -0.0044(4) -0.0029(4)
N3 0.0134(5) 0.0185(5) 0.0204(5) -0.0030(4) -0.0020(4) -0.0018(4)
N4 0.0122(5) 0.0184(5) 0.0218(5) -0.0013(4) -0.0024(4) -0.0002(4)

loop_
_atom_type_symbol
_atom_type_scat_dispersion_real
_atom_type_scat_dispersion_imag
_atom_type_scat_Cromer_Mann_a1
_atom_type_scat_Cromer_Mann_b1
_atom_type_scat_Cromer_Mann_a2
_atom_type_scat_Cromer_Mann_b2
_atom_type_scat_Cromer_Mann_a3
_atom_type_scat_Cromer_Mann_b3
_atom_type_scat_Cromer_Mann_a4
_atom_type_scat_Cromer_Mann_b4
_atom_type_scat_Cromer_Mann_c
_atom_type_scat_source
C 0.0033 0.0016 2.3100 20.8439 1.0200 10.2075 1.5886 0.5687 0.8650 51.6512 0.2156 'International Tables Vol C 4.2.6.8 and 6.1.1.4'
H 0.0000 0.0000 0.4930 10.5109 0.3229 26.1257 0.1402 3.1424 0.0408 57.7998 0.0030 'International Tables Vol C 4.2.6.8 and 6.1.1.4'
N 0.0061 0.0033 12.2126 0.0057 3.1322 9.8933 2.0125 28.9975 1.1663 0.5826 -11.5290 'International Tables Vol C 4.2.6.8 and 6.1.1.4'
O 0.0106 0.0060 3.0485 13.2771 2.2868 5.7011 1.5463 0.3239 0.8670 32.9089 0.2508 'International Tables Vol C 4.2.6.8 and 6.1.1.4'

loop_
_geom_angle_atom_site_label_1
_geom_angle_atom_site_label_2
_geom_angle_atom_site_label_3
_geom_angle
_geom_angle_publ_flag
C2 C1 C3 118.79(12) yes
C2 C1 N4 116.76(12) yes
C3 C1 N4 124.44(11) yes
H30 C2 C1 120.1 no
H30 C2 C5 119.0 no
C1 C2 C5 120.88(12) yes
H31 C3 C1 115.5 no
H31 C3 C4 124.4 no
C1 C3 C4 120.10(12) yes
C3 C4 H32 121.0 no
C3 C4 C6 120.99(12) yes
H32 C4 C6 118.0 no
H33 C5 C2 120.7 no
H33 C5 C6 118.7 no
C2 C5 C6 120.60(12) yes
C4 C6 C5 118.62(12) yes
C4 C6 O3 123.14(12) yes
C5 C6 O3 118.23(12) yes
C8 C7 O4 121.27(12) yes
C8 C7 N4 115.44(12) yes
O4 C7 N4 123.28(12) yes
C7 C8 H7 109.6 no
C7 C8 H8 107.9 no
H7 C8 H8 111.3 no
C7 C8 H6 114.9 no
H7 C8 H6 108.2 no
H8 C8 H6 104.9 no
C10 C9 C11 118.87(11) yes
C10 C9 N3 118.01(11) yes
C11 C9 N3 123.09(11) yes
C9 C10 H10 123.1 no
C9 C10 C12 120.58(12) yes
H10 C10 C12 116.3 no
H11 C11 C9 121.7 no
H11 C11 C13 117.9 no
C9 C11 C13 120.30(12) yes
H12 C12 C10 120.6 no
H12 C12 C14 118.7 no
C10 C12 C14 120.72(11) yes
C11 C13 H13 118.8 no
C11 C13 C14 120.86(11) yes
H13 C13 C14 120.3 no
C12 C14 C13 118.64(11) yes
C12 C14 O1 118.74(11) yes
C13 C14 O1 122.62(11) yes
C16 C15 O2 121.22(12) yes
C16 C15 N3 114.84(11) yes
O2 C15 N3 123.94(12) yes
C15 C16 H16 111.5 no
C15 C16 H15 111.7 no
H16 C16 H15 111.2 no
C15 C16 H14 107.8 no
H16 C16 H14 107.0 no
H15 C16 H14 107.3 no
H17 C17 C19 118.4 no
H17 C17 N1 117.7 no
C19 C17 N1 123.87(13) yes
H18 C18 C20 118.8 no
H18 C18 N1 117.4 no
C20 C18 N1 123.71(13) yes
H19 C19 C17 118.6 no
H19 C19 C21 121.9 no
C17 C19 C21 119.46(12) yes
H20 C20 C18 120.9 no
H20 C20 C21 119.1 no
C18 C20 C21 119.95(13) yes
C19 C21 C20 116.58(12) yes
C19 C21 C22 123.73(12) yes
C20 C21 C22 119.68(12) yes
C21 C22 H22 116.0 no
C21 C22 C23 124.82(12) yes
H22 C22 C23 119.1 no
H23 C23 C22 118.0 no
H23 C23 C24 116.1 no
C22 C23 C24 125.77(12) yes
C23 C24 C25 119.69(12) yes
C23 C24 C26 123.69(12) yes
C25 C24 C26 116.62(12) yes
H25 C25 C24 121.8 no
H25 C25 C28 118.1 no
C24 C25 C28 120.09(12) yes
C24 C26 H26 121.3 no
C24 C26 C27 119.53(12) yes
H26 C26 C27 119.1 no
H27 C27 C26 118.3 no
H27 C27 N2 118.1 no
C26 C27 N2 123.52(12) yes
H28 C28 C25 120.4 no
H28 C28 N2 116.5 no
C25 C28 N2 123.09(12) yes
H29 C29 H24 106.4 no
H29 C29 H21 109.8 no
H24 C29 H21 110.2 no
H29 C29 O5 109.7 no
H24 C29 O5 110.2 no
H21 C29 O5 110.5 no
H1 O1 C14 110.4 no
C6 O3 H3 107.8 no
C29 O5 H5 108.1 no
C17 N1 C18 116.40(12) yes
C27 N2 C28 117.13(12) yes
C9 N3 H2 117.1 no
C9 N3 C15 126.65(11) yes
H2 N3 C15 116.1 no
C1 N4 H4 115.4 no
C1 N4 C7 127.93(11) yes
H4 N4 C7 116.5 no

loop_
_geom_bond_atom_site_label_1
_geom_bond_atom_site_label_2
_geom_bond_distance
_geom_bond_publ_flag
H1 O1 0.931 no
H2 N3 0.931 no
H3 O3 0.875 no
H4 N4 0.919 no
H5 O5 0.960 no
H6 C8 0.970 no
H7 C8 0.994 no
H8 C8 0.985 no
H10 C10 0.927 no
H11 C11 0.963 no
H12 C12 0.935 no
H13 C13 0.910 no
H14 C16 0.936 no
H15 C16 0.942 no
H16 C16 0.968 no
H17 C17 0.938 no
H18 C18 0.944 no
H19 C19 0.948 no
H20 C20 0.986 no
H21 C29 0.932 no
H22 C22 0.983 no
H23 C23 0.951 no
H24 C29 0.965 no
H25 C25 0.988 no
H26 C26 0.948 no
H27 C27 0.976 no
H28 C28 0.953 no
H29 C29 1.009 no
H30 C2 1.004 no
H31 C3 0.981 no
H32 C4 0.930 no
H33 C5 0.965 no
C1 C2 1.3993(18) yes
C1 C3 1.3971(18) yes
C1 N4 1.4251(16) yes
C2 C5 1.3860(18) yes
C3 C4 1.3932(18) yes
C4 C6 1.3983(18) yes
C5 C6 1.3943(19) yes
C6 O3 1.3572(16) yes
C7 C8 1.5129(17) yes
C7 O4 1.2396(17) yes
C7 N4 1.3498(17) yes
C9 C10 1.4025(18) yes
C9 C11 1.3951(18) yes
C9 N3 1.4192(16) yes
C10 C12 1.3829(18) yes
C11 C13 1.3915(17) yes
C12 C14 1.3992(18) yes
C13 C14 1.3953(18) yes
C14 O1 1.3600(15) yes
C15 C16 1.5129(17) yes
C15 O2 1.2360(16) yes
C15 N3 1.3527(16) yes
C17 C19 1.3845(19) yes
C17 N1 1.3461(18) yes
C18 C20 1.3852(19) yes
C18 N1 1.3404(19) yes
C19 C21 1.4032(18) yes
C20 C21 1.3940(18) yes
C21 C22 1.4727(18) yes
C22 C23 1.3345(18) yes
C23 C24 1.4719(18) yes
C24 C25 1.3995(18) yes
C24 C26 1.4008(18) yes
C25 C28 1.3834(19) yes
C26 C27 1.3855(19) yes
C27 N2 1.3434(18) yes
C28 N2 1.3432(18) yes
C29 O5 1.4177(15) yes

loop_
_geom_hbond_atom_site_label_D
_geom_hbond_atom_site_label_H
_geom_hbond_atom_site_label_A
_geom_hbond_site_symmetry_A
_geom_hbond_angle_DHA
_geom_hbond_distance_DH
_geom_hbond_distance_HA
_geom_hbond_distance_DA
_geom_hbond_publ_flag
O1 H1 N1 . 177.98(5) 0.931 1.852 2.7826(18) yes
N3 H2 O5 2_576 162.89(4) 0.931 1.931 2.8345(18) yes
O3 H3 N2 1_354 169.85(4) 0.875 1.850 2.7160(18) yes
N4 H4 O2 2_666 173.87(4) 0.919 1.990 2.9051(18) yes
O5 H5 O4 . 173.83(4) 0.960 1.760 2.7165(18) yes
C3 H31 O4 . 125.50(5) 0.981 2.189 2.8721(18) yes

loop_
_cod_related_entry_id
_cod_related_entry_database
_cod_related_entry_code
1 ChemSpider 30652473
